data_2233105
loop_
_publ_author_name
'Rivera, Augusto'
'Nerio, Luz Stella'
'R\'ios-Motta, Jaime'
'Fejfarov\'a, Karla'
'Du\<sek, Michal'

_publ_section_title
;
 2,2'-[Imidazolidine-1,3-diylbis(methylene)]diphenol
;
_journal_coeditor_code BT5752
_journal_issue 1
_journal_name_full 'Acta Crystallographica Section E'
_journal_page_first o170
_journal_page_last o171
_journal_paper_doi 10.1107/S1600536811053748
_journal_volume 68
_journal_year 2012
_chemical_formula_iupac 'C17 H20 N2 O2'
_chemical_formula_moiety 'C17 H20 N2 O2'
_chemical_formula_sum 'C17 H20 N2 O2'
_chemical_formula_weight 284.4
_chemical_name_systematic
;
2,2'-[Imidazolidine-1,3-diylbis(methylene)]diphenol
;
_space_group_IT_number 14
_symmetry_cell_setting monoclinic
_symmetry_space_group_name_Hall '-P 2yn'
_symmetry_space_group_name_H-M 'P 1 21/n 1'
_cell_angle_alpha 90
_cell_angle_beta 97.321(7)
_cell_angle_gamma 90
_cell_formula_units_Z 4
_cell_length_a 9.6541(6)
_cell_length_b 9.5198(11)
_cell_length_c 16.0007(19)
_cell_measurement_reflns_used 9734
_cell_measurement_temperature 120
_cell_measurement_theta_max 66.94
_cell_measurement_theta_min 2.78
_cell_volume 1458.6(3)
_computing_cell_refinement 'CrysAlis PRO (Agilent, 2010)'
_computing_data_collection 'CrysAlis PRO (Agilent, 2010)'
_computing_data_reduction 'CrysAlis PRO (Agilent, 2010)'
_computing_molecular_graphics 'DIAMOND (Brandenburg & Putz, 2005)'
_computing_publication_material 'JANA2006 (Pet\<r\'i\<cek <i>et al.</i>, 2006)'
_computing_structure_refinement 'JANA2006 (Pet\<r\'i\<cek <i>et al.</i>, 2006)'
_computing_structure_solution 'SIR2002 (Burla <i>et al.</i>, 2003)'
_diffrn_ambient_temperature 120
_diffrn_detector_area_resol_mean 10.3784
_diffrn_measured_fraction_theta_full 0.99
_diffrn_measured_fraction_theta_max 0.99
_diffrn_measurement_device 'four-cycle diffractometer'
_diffrn_measurement_device_type 'Agilent Xcalibur diffractometer with an Atlas (Gemini ultra Cu) detector'
_diffrn_measurement_method 'Rotation method data acquisition using \w'
_diffrn_radiation_monochromator mirror
_diffrn_radiation_source 'Enhance Ultra (Cu) X-ray Source'
_diffrn_radiation_type 'Cu K\a'
_diffrn_radiation_wavelength 1.5418
_diffrn_reflns_av_R_equivalents 0.0294
_diffrn_reflns_av_sigmaI/netI 0.0127
_diffrn_reflns_limit_h_max 11
_diffrn_reflns_limit_h_min -10
_diffrn_reflns_limit_k_max 11
_diffrn_reflns_limit_k_min -11
_diffrn_reflns_limit_l_max 18
_diffrn_reflns_limit_l_min -18
_diffrn_reflns_number 16045
_diffrn_reflns_reduction_process
;
Integration of the CCD images was done by program CrysAlisPro
(Agilent Technologies, 2010). The same program was used for indexing of the
crystal shape and absorption correction.
;
_diffrn_reflns_theta_full 67.1
_diffrn_reflns_theta_max 67.1
_diffrn_reflns_theta_min 5.08
_diffrn_standards_number 0
_exptl_absorpt_coefficient_mu 0.684
_exptl_absorpt_correction_T_max 1
_exptl_absorpt_correction_T_min 0.684
_exptl_absorpt_correction_type multi-scan
_exptl_absorpt_process_details
;
(CrysAlis PRO; Agilent, 2010)
;
_exptl_crystal_colour colourless
_exptl_crystal_density_diffrn 1.2945
_exptl_crystal_density_method 'not measured'
_exptl_crystal_description block
_exptl_crystal_F_000 608
_exptl_crystal_size_max 0.561
_exptl_crystal_size_mid 0.456
_exptl_crystal_size_min 0.352
_refine_diff_density_max 0.18
_refine_diff_density_min -0.16
_refine_ls_extinction_coef 23E2(4)
_refine_ls_extinction_method 'B-C type 1 Lorentzian isotropic (Becker & Coppens, 1974)'
_refine_ls_goodness_of_fit_ref 1.84
_refine_ls_hydrogen_treatment mixed
_refine_ls_number_constraints 74
_refine_ls_number_parameters 197
_refine_ls_number_reflns 2592
_refine_ls_number_restraints 2
_refine_ls_R_factor_all 0.0363
_refine_ls_R_factor_gt 0.0323
_refine_ls_shift/su_max 0.0077
_refine_ls_shift/su_mean 0.0009
_refine_ls_structure_factor_coef Fsqd
_refine_ls_weighting_details w=1/(\s^2^(I)+0.0016I^2^)
_refine_ls_weighting_scheme sigma
_refine_ls_wR_factor_gt 0.0984
_refine_ls_wR_factor_ref 0.1015
_reflns_number_gt 2323
_reflns_number_total 2592
_reflns_threshold_expression I>3\s(I)
_cod_data_source_file bt5752.cif
_cod_data_source_block I
_cod_original_sg_symbol_H-M 'P 21/n'
_cod_database_code 2233105
_cod_database_fobs_code 2233105

loop_
_symmetry_equiv_pos_site_id
_symmetry_equiv_pos_as_xyz
1 x,y,z
2 -x+1/2,y+1/2,-z+1/2
3 -x,-y,-z
4 x+1/2,-y+1/2,z+1/2

loop_
_atom_site_type_symbol
_atom_site_label
_atom_site_fract_x
_atom_site_fract_y
_atom_site_fract_z
_atom_site_U_iso_or_equiv
_atom_site_adp_type
_atom_site_calc_flag
_atom_site_refinement_flags
_atom_site_occupancy
_atom_site_symmetry_multiplicity
O O1 0.88118(9) 0.55808(8) 0.54258(5) 0.0258(3) Uani d . 1 4
O O2 0.64185(9) 0.24108(8) 0.20085(5) 0.0266(3) Uani d . 1 4
N N1 0.82182(10) 0.29372(9) 0.50324(6) 0.0216(3) Uani d . 1 4
N N2 0.75183(10) 0.27736(10) 0.36014(6) 0.0230(3) Uani d . 1 4
C C1 0.73543(12) 0.41864(12) 0.62221(7) 0.0220(3) Uani d . 1 4
C C2 0.78452(12) 0.54925(11) 0.59766(7) 0.0223(3) Uani d . 1 4
C C3 0.73697(13) 0.67284(12) 0.63044(7) 0.0263(4) Uani d . 1 4
C C4 0.64267(13) 0.66779(12) 0.68865(7) 0.0286(4) Uani d . 1 4
C C5 0.59312(13) 0.53957(13) 0.71379(7) 0.0293(4) Uani d . 1 4
C C6 0.63913(13) 0.41633(12) 0.67971(7) 0.0260(4) Uani d . 1 4
C C7 0.79468(12) 0.28403(11) 0.59129(7) 0.0234(3) Uani d . 1 4
C C8 0.69700(12) 0.29649(12) 0.44015(7) 0.0234(3) Uani d . 1 4
C C9 0.89999(13) 0.17320(11) 0.47679(7) 0.0258(4) Uani d . 1 4
C C10 0.86888(13) 0.17560(12) 0.38032(7) 0.0261(4) Uani d . 1 4
C C11 0.80113(12) 0.41147(11) 0.32684(7) 0.0234(3) Uani d . 1 4
C C12 0.84082(12) 0.39145(11) 0.23931(7) 0.0220(3) Uani d . 1 4
C C13 0.75755(12) 0.30847(11) 0.18009(7) 0.0226(3) Uani d . 1 4
C C14 0.79084(13) 0.29425(12) 0.09837(7) 0.0260(4) Uani d . 1 4
C C15 0.90434(13) 0.36558(12) 0.07451(7) 0.0286(4) Uani d . 1 4
C C16 0.98804(13) 0.44846(12) 0.13217(8) 0.0282(4) Uani d . 1 4
C C17 0.95637(12) 0.45896(11) 0.21422(7) 0.0241(3) Uani d . 1 4
H H3 0.769609 0.761889 0.612664 0.0316 Uiso calc R 1 4
H H4 0.611303 0.753394 0.711789 0.0343 Uiso calc R 1 4
H H5 0.527828 0.536104 0.754248 0.0352 Uiso calc R 1 4
H H6 0.603597 0.327787 0.696268 0.0311 Uiso calc R 1 4
H H7a 0.879717 0.260909 0.626476 0.0281 Uiso calc R 1 4
H H7b 0.731088 0.208142 0.597016 0.0281 Uiso calc R 1 4
H H8a 0.637442 0.218852 0.449563 0.0281 Uiso calc R 1 4
H H8b 0.652961 0.386822 0.44087 0.0281 Uiso calc R 1 4
H H9a 0.863665 0.08824 0.497922 0.031 Uiso calc R 1 4
H H9b 0.99806 0.187851 0.493244 0.031 Uiso calc R 1 4
H H10a 0.949631 0.208598 0.356872 0.0313 Uiso calc R 1 4
H H10b 0.83935 0.083954 0.360322 0.0313 Uiso calc R 1 4
H H11a 0.880577 0.444991 0.363629 0.0281 Uiso calc R 1 4
H H11b 0.728563 0.480712 0.325292 0.0281 Uiso calc R 1 4
H H14 0.735192 0.235123 0.058695 0.0312 Uiso calc R 1 4
H H15 0.925546 0.357838 0.017685 0.0343 Uiso calc R 1 4
H H16 1.066759 0.49779 0.115436 0.0338 Uiso calc R 1 4
H H17 1.015526 0.514012 0.254456 0.0289 Uiso calc R 1 4
H H1o 0.8869(16) 0.4725(11) 0.5220(9) 0.0387 Uiso d TD 1 4
H H2o 0.6533(17) 0.2415(17) 0.2562(6) 0.0399 Uiso d TD 1 4

loop_
_atom_site_aniso_label
_atom_site_aniso_U_11
_atom_site_aniso_U_22
_atom_site_aniso_U_33
_atom_site_aniso_U_12
_atom_site_aniso_U_13
_atom_site_aniso_U_23
_atom_site_aniso_type_symbol
O1 0.0292(5) 0.0224(4) 0.0271(4) -0.0034(3) 0.0088(3) -0.0011(3) O
O2 0.0273(5) 0.0291(4) 0.0231(4) -0.0045(3) 0.0026(3) -0.0035(3) O
N1 0.0230(5) 0.0218(4) 0.0200(5) -0.0001(4) 0.0032(4) -0.0009(3) N
N2 0.0263(5) 0.0222(5) 0.0209(5) -0.0016(4) 0.0047(4) -0.0017(3) N
C1 0.0224(6) 0.0249(5) 0.0175(5) -0.0003(4) -0.0020(4) -0.0006(4) C
C2 0.0217(6) 0.0264(6) 0.0179(5) -0.0008(4) -0.0010(4) 0.0003(4) C
C3 0.0309(7) 0.0233(6) 0.0238(6) 0.0003(4) -0.0003(5) -0.0004(4) C
C4 0.0315(7) 0.0281(6) 0.0257(6) 0.0049(5) 0.0012(5) -0.0054(4) C
C5 0.0294(7) 0.0362(6) 0.0230(6) 0.0020(5) 0.0059(5) -0.0023(5) C
C6 0.0280(7) 0.0280(6) 0.0217(6) -0.0028(5) 0.0030(5) 0.0010(4) C
C7 0.0279(6) 0.0222(5) 0.0203(6) -0.0010(4) 0.0037(4) 0.0020(4) C
C8 0.0237(6) 0.0249(5) 0.0218(6) -0.0022(4) 0.0036(4) -0.0013(4) C
C9 0.0292(7) 0.0223(5) 0.0266(6) 0.0023(4) 0.0060(5) -0.0001(4) C
C10 0.0309(7) 0.0220(5) 0.0258(6) 0.0012(4) 0.0057(5) -0.0023(4) C
C11 0.0273(6) 0.0203(5) 0.0223(6) -0.0023(4) 0.0019(5) -0.0022(4) C
C12 0.0261(6) 0.0183(5) 0.0214(6) 0.0030(4) 0.0024(4) 0.0007(4) C
C13 0.0235(6) 0.0198(5) 0.0245(6) 0.0036(4) 0.0027(4) 0.0010(4) C
C14 0.0309(7) 0.0248(5) 0.0217(6) 0.0053(5) 0.0013(5) -0.0023(4) C
C15 0.0349(7) 0.0294(6) 0.0224(6) 0.0083(5) 0.0078(5) 0.0037(5) C
C16 0.0292(7) 0.0250(6) 0.0313(6) 0.0036(5) 0.0079(5) 0.0057(4) C
C17 0.0264(6) 0.0193(5) 0.0264(6) 0.0017(4) 0.0025(5) 0.0018(4) C

loop_
_atom_type_symbol
_atom_type_scat_dispersion_real
_atom_type_scat_dispersion_imag
_atom_type_scat_source
C 0.0181 0.0091 'International Tables Vol C tables 4.2.6.8 and 6.1.1.1'
H 0.0000 0.0000 'International Tables Vol C tables 4.2.6.8 and 6.1.1.1'
N 0.0311 0.0180 'International Tables Vol C tables 4.2.6.8 and 6.1.1.1'
O 0.0492 0.0322 'International Tables Vol C tables 4.2.6.8 and 6.1.1.1'

loop_
_geom_angle_atom_site_label_1
_geom_angle_atom_site_label_2
_geom_angle_atom_site_label_3
_geom_angle
C2 O1 H1o 105.3(10)
C13 O2 H2o 104.0(10)
C7 N1 C8 115.40(9)
C7 N1 C9 112.92(8)
C8 N1 C9 102.89(8)
C8 N2 C10 103.93(8)
C8 N2 C11 112.12(9)
C10 N2 C11 111.54(9)
C2 C1 C6 118.51(10)
C2 C1 C7 120.24(10)
C6 C1 C7 121.09(10)
O1 C2 C1 121.18(10)
O1 C2 C3 118.51(10)
C1 C2 C3 120.30(11)
C2 C3 C4 120.12(11)
C2 C3 H3 119.9399
C4 C3 H3 119.9395
C3 C4 C5 120.39(11)
C3 C4 H4 119.8038
C5 C4 H4 119.8053
C4 C5 C6 119.27(12)
C4 C5 H5 120.3644
C6 C5 H5 120.3649
C1 C6 C5 121.38(11)
C1 C6 H6 119.3094
C5 C6 H6 119.3085
N1 C7 C1 112.45(9)
N1 C7 H7a 109.4718
N1 C7 H7b 109.4717
C1 C7 H7a 109.4708
C1 C7 H7b 109.4707
H7a C7 H7b 106.316
N1 C8 N2 104.07(9)
N1 C8 H8a 109.471
N1 C8 H8b 109.4708
N2 C8 H8a 109.4722
N2 C8 H8b 109.4714
H8a C8 H8b 114.38
N1 C9 C10 103.70(9)
N1 C9 H9a 109.4718
N1 C9 H9b 109.4709
C10 C9 H9a 109.4712
C10 C9 H9b 109.4714
H9a C9 H9b 114.686
N2 C10 C9 105.84(9)
N2 C10 H10a 109.4709
N2 C10 H10b 109.4713
C9 C10 H10a 109.4712
C9 C10 H10b 109.4714
H10a C10 H10b 112.8697
N2 C11 C12 110.80(9)
N2 C11 H11a 109.4718
N2 C11 H11b 109.4711
C12 C11 H11a 109.4708
C12 C11 H11b 109.4713
H11a C11 H11b 108.1129
C11 C12 C13 120.35(10)
C11 C12 C17 121.14(9)
C13 C12 C17 118.45(10)
O2 C13 C12 121.04(10)
O2 C13 C14 118.47(10)
C12 C13 C14 120.49(11)
C13 C14 C15 119.81(10)
C13 C14 H14 120.0949
C15 C14 H14 120.0956
C14 C15 C16 120.58(11)
C14 C15 H15 119.7101
C16 C15 H15 119.7107
C15 C16 C17 119.23(11)
C15 C16 H16 120.3866
C17 C16 H16 120.3878
C12 C17 C16 121.40(10)
C12 C17 H17 119.2994
C16 C17 H17 119.2985

loop_
_geom_bond_atom_site_label_1
_geom_bond_atom_site_label_2
_geom_bond_distance
O1 C2 1.3654(15)
O1 H1o 0.883(11)
O2 C13 1.3653(14)
O2 H2o 0.879(9)
N1 C7 1.4684(15)
N1 C8 1.4703(14)
N1 C9 1.4650(15)
N2 C8 1.4578(15)
N2 C10 1.4922(15)
N2 C11 1.4849(15)
C1 C2 1.4044(16)
C1 C6 1.3890(17)
C1 C7 1.5120(16)
C2 C3 1.3898(16)
C3 C4 1.3837(18)
C3 H3 0.96
C4 C5 1.3890(18)
C4 H4 0.96
C5 C6 1.3902(17)
C5 H5 0.96
C6 H6 0.96
C7 H7a 0.96
C7 H7b 0.96
C8 H8a 0.96
C8 H8b 0.96
C9 C10 1.5348(16)
C9 H9a 0.96
C9 H9b 0.96
C10 H10a 0.96
C10 H10b 0.96
C11 C12 1.5104(16)
C11 H11a 0.96
C11 H11b 0.96
C12 C13 1.4050(15)
C12 C17 1.3902(17)
C13 C14 1.3922(17)
C14 C15 1.3836(18)
C14 H14 0.96
C15 C16 1.3916(16)
C15 H15 0.96
C16 C17 1.3890(18)
C16 H16 0.96
C17 H17 0.96

loop_
_geom_hbond_atom_site_label_D
_geom_hbond_atom_site_label_H
_geom_hbond_atom_site_label_A
_geom_hbond_site_symmetry_A
_geom_hbond_distance_DH
_geom_hbond_distance_HA
_geom_hbond_distance_DA
_geom_hbond_angle_DHA
_geom_hbond_publ_flag
O1 H1o N1 . 0.883(11) 1.826(11) 2.6394(13) 152.2(15) yes
O2 H2o N2 . 0.878(10) 1.840(10) 2.6557(13) 153.6(15) yes
O1 H1o O1 3_766 0.883(11) 2.599(15) 3.0232(12) 110.5(11) yes
C11 H11a O1 3_766 0.9600 2.5800 3.4961(15) 159.00 yes
C14 H14 O1 2_645 0.9600 2.5000 3.4561(15) 172.00 yes
C6 H6 Cg3 4_455 0.96 2.97 3.7868(14) 143 y
C10 H10b Cg3 2_645 0.96 2.83 3.6718(13) 148 y

loop_
_cod_related_entry_id
_cod_related_entry_database
_cod_related_entry_code
1 ChemSpider 30657309
